data_7014313
loop_
_publ_author_name
'Zhang, X. W.'
'Maunder, Graham H.'
'Giessmann, Stefan'
'MacDonald, Robert'
'Ferguson, Michael J.'
'Bond, Andrew H.'
'Rogers, Robin D.'
'Sella, Andrea'
'Takats, Josef'

_publ_section_title
;
 Stable heteroleptic complexes of divalent lanthanides with bulky
 pyrazolylborate ligands--iodides, hydrocarbyls and
 triethylborohydrides.
;
_journal_issue 1
_journal_name_full 'Dalton transactions (Cambridge, England : 2003)'
_journal_page_first 195
_journal_page_last 210
_journal_paper_doi 10.1039/c0dt00162g
_journal_volume 40
_journal_year 2011
_chemical_formula_moiety 'C31 H59 B N6 Si2 Sm, 1.5(C7 H8)'
_chemical_formula_sum 'C41.5 H71 B N6 Si2 Sm'
_chemical_formula_weight 871.38
_chemical_name_systematic
;
?
;
_space_group_IT_number 13
_symmetry_cell_setting monoclinic
_symmetry_space_group_name_Hall '-P 2yac'
_symmetry_space_group_name_H-M 'P 1 2/n 1'
_atom_sites_solution_hydrogens geom
_atom_sites_solution_primary direct
_atom_sites_solution_secondary difmap
_audit_creation_method SHELXL-97
_cell_angle_alpha 90.00
_cell_angle_beta 106.6876(17)
_cell_angle_gamma 90.00
_cell_formula_units_Z 4
_cell_length_a 17.8391(18)
_cell_length_b 11.9006(12)
_cell_length_c 24.176(3)
_cell_measurement_reflns_used 4300
_cell_measurement_temperature 193(2)
_cell_measurement_theta_max 25.85
_cell_measurement_theta_min 2.45
_cell_volume 4916.3(9)
_computing_cell_refinement 'Bruker SAINT (Bruker, 1997)'
_computing_data_collection 'Bruker SMART (Bruker, 1997)'
_computing_data_reduction 'Bruker SAINT (Bruker, 1997)'
_computing_molecular_graphics 'Bruker SHELXTL (Bruker, 1997)'
_computing_publication_material 'Bruker SHELXTL (Bruker, 1997)'
_computing_structure_refinement 'SHELXL-97 (Sheldrick, 2008)'
_computing_structure_solution 'SHELXS-97 (Sheldrick, 2008)'
_diffrn_ambient_temperature 193(2)
_diffrn_detector_area_resol_mean 8.192
_diffrn_measured_fraction_theta_full 0.998
_diffrn_measured_fraction_theta_max 0.998
_diffrn_measurement_device_type 'Bruker PLATFORM diffractometer/SMART 1000 CCD area detector'
_diffrn_measurement_method '\w scans'
_diffrn_radiation_monochromator graphite
_diffrn_radiation_source 'fine-focus sealed tube'
_diffrn_radiation_type MoK\a
_diffrn_radiation_wavelength 0.71073
_diffrn_reflns_av_R_equivalents 0.0647
_diffrn_reflns_av_sigmaI/netI 0.0682
_diffrn_reflns_limit_h_max 22
_diffrn_reflns_limit_h_min -22
_diffrn_reflns_limit_k_max 14
_diffrn_reflns_limit_k_min -13
_diffrn_reflns_limit_l_max 30
_diffrn_reflns_limit_l_min -30
_diffrn_reflns_number 32605
_diffrn_reflns_theta_full 26.40
_diffrn_reflns_theta_max 26.40
_diffrn_reflns_theta_min 1.26
_diffrn_standards_decay_% 0
_diffrn_standards_interval_time 0
_diffrn_standards_number 0
_exptl_absorpt_coefficient_mu 1.275
_exptl_absorpt_correction_T_max 0.8417
_exptl_absorpt_correction_T_min 0.5626
_exptl_absorpt_correction_type multi-scan
_exptl_absorpt_process_details 'SADABS (Sheldrick, 1996)'
_exptl_crystal_colour 'dark green'
_exptl_crystal_density_diffrn 1.177
_exptl_crystal_density_method 'not measured'
_exptl_crystal_description prism
_exptl_crystal_F_000 1828
_exptl_crystal_size_max 0.51
_exptl_crystal_size_mid 0.24
_exptl_crystal_size_min 0.14
_platon_squeeze_details
;
Attempts to refine peaks of residual electron density as
carbon atoms of a second full-occupancy molecule of solvent toluene
were unsuccessful. The data were corrected for disordered electron
density through use of the SQUEEZE procedure (Sluis, P. van der; Spek,
A. L. Acta Crystallogr. 1990, A46, 194-201) as implemented in PLATON
(Spek, A.L. Acta Crystallogr. 1990, A46, C34. PLATON - a multipurpose
crystallographic tool. Utrecht University, Utrecht, The Netherlands).
A total solvent-accessible void volume of 983.5 cubic Angstroms with a
total electron count of 271 (consistent with four molecules of solvent
toluene, or one molecule per formula unit of the samarium complex) was
found in the unit cell.
;
_refine_diff_density_max 0.976
_refine_diff_density_min -0.547
_refine_diff_density_rms 0.105
_refine_ls_extinction_method none
_refine_ls_goodness_of_fit_ref 1.052
_refine_ls_hydrogen_treatment constr
_refine_ls_matrix_type full
_refine_ls_number_parameters 397
_refine_ls_number_reflns 10069
_refine_ls_number_restraints 6
_refine_ls_restrained_S_all 1.052
_refine_ls_R_factor_all 0.0752
_refine_ls_R_factor_gt 0.0510
_refine_ls_shift/su_max 0.003
_refine_ls_shift/su_mean 0.000
_refine_ls_structure_factor_coef Fsqd
_refine_ls_weighting_details 'calc w=1/[\s^2^(Fo^2^)+(0.0678P)^2^+0.9449P] where P=(Fo^2^+2Fc^2^)/3'
_refine_ls_weighting_scheme calc
_refine_ls_wR_factor_gt 0.1273
_refine_ls_wR_factor_ref 0.1347
_reflns_number_gt 7249
_reflns_number_total 10069
_reflns_threshold_expression I>2\s(I)
_cod_data_source_file C0DT00162G.TXT
_cod_data_source_block 5-Sm
_cod_depositor_comments
;
The following automatic conversions were performed:
'_symmetry_cell_setting' value 'Monoclinic' changed to 'monoclinic'
according to '/home/saulius/struct/CIF-dictionaries/cif_core.dic'
dictionary named 'cif_core.dic' version 2.4.1 from 2010-06-29.

Automatic conversion script
Id: cif_fix_enum 1555 2011-01-17 13:19:09Z saulius 
;
_cod_original_cell_volume 4916.4(9)
_cod_original_sg_symbol_H-M 'P 2/n'
_cod_original_formula_sum 'C41.50 H71 B N6 Si2 Sm'
_cod_database_code 7014313

loop_
_symmetry_equiv_pos_as_xyz
'x, y, z'
'-x+1/2, y, -z+1/2'
'-x, -y, -z'
'x-1/2, -y, z-1/2'

loop_
_atom_site_label
_atom_site_type_symbol
_atom_site_fract_x
_atom_site_fract_y
_atom_site_fract_z
_atom_site_U_iso_or_equiv
_atom_site_adp_type
_atom_site_occupancy
_atom_site_symmetry_multiplicity
_atom_site_calc_flag
_atom_site_refinement_flags
_atom_site_disorder_assembly
_atom_site_disorder_group
Sm Sm 0.269629(14) 0.26982(2) 0.517346(10) 0.03379(10) Uani 1 1 d . . .
Si1 Si 0.18910(10) 0.47642(14) 0.58498(7) 0.0479(4) Uani 1 1 d . . .
Si2 Si 0.09735(10) 0.25652(16) 0.59739(8) 0.0561(5) Uani 1 1 d . . .
N11 N 0.4558(2) 0.2844(3) 0.52534(16) 0.0337(9) Uani 1 1 d . . .
N12 N 0.4171(2) 0.2597(3) 0.56606(17) 0.0356(9) Uani 1 1 d . . .
N21 N 0.3745(2) 0.3230(3) 0.42100(16) 0.0345(9) Uani 1 1 d . . .
N22 N 0.3022(2) 0.3517(3) 0.42653(16) 0.0337(9) Uani 1 1 d . . .
N31 N 0.3915(2) 0.1216(3) 0.45804(17) 0.0349(9) Uani 1 1 d . . .
N32 N 0.3239(2) 0.1024(3) 0.47309(18) 0.0387(10) Uani 1 1 d . . .
C1 C 0.1541(3) 0.3363(5) 0.5594(2) 0.0450(13) Uani 1 1 d . . .
H1 H 0.1127 0.3553 0.5229 0.054 Uiso 1 1 calc R . .
C2 C 0.2806(3) 0.5164(5) 0.5649(2) 0.0518(14) Uani 1 1 d . . .
H2A H 0.2976 0.5915 0.5800 0.062 Uiso 1 1 calc R . .
H2B H 0.2693 0.5166 0.5228 0.062 Uiso 1 1 calc R . .
H2C H 0.3221 0.4619 0.5816 0.062 Uiso 1 1 calc R . .
C3 C 0.1167(5) 0.5933(6) 0.5531(3) 0.084(2) Uani 1 1 d . . .
H3A H 0.1381 0.6654 0.5700 0.101 Uiso 1 1 calc R . .
H3B H 0.0671 0.5787 0.5617 0.101 Uiso 1 1 calc R . .
H3C H 0.1075 0.5958 0.5111 0.101 Uiso 1 1 calc R . .
C4 C 0.2181(4) 0.4925(6) 0.6658(3) 0.0687(19) Uani 1 1 d . . .
H4A H 0.2349 0.5701 0.6762 0.082 Uiso 1 1 calc R . .
H4B H 0.2613 0.4411 0.6834 0.082 Uiso 1 1 calc R . .
H4C H 0.1733 0.4749 0.6801 0.082 Uiso 1 1 calc R . .
C5 C 0.0232(4) 0.3390(7) 0.6225(3) 0.075(2) Uani 1 1 d . . .
H5A H -0.0042 0.2886 0.6423 0.090 Uiso 1 1 calc R . .
H5B H -0.0146 0.3732 0.5892 0.090 Uiso 1 1 calc R . .
H5C H 0.0499 0.3980 0.6492 0.090 Uiso 1 1 calc R . .
C6 C 0.0378(5) 0.1493(8) 0.5506(4) 0.093(3) Uani 1 1 d . . .
H6A H 0.0076 0.1079 0.5720 0.111 Uiso 1 1 calc R . .
H6B H 0.0720 0.0971 0.5379 0.111 Uiso 1 1 calc R . .
H6C H 0.0019 0.1854 0.5169 0.111 Uiso 1 1 calc R . .
C7 C 0.1591(4) 0.1881(8) 0.6646(4) 0.092(3) Uani 1 1 d . . .
H7A H 0.1255 0.1465 0.6832 0.111 Uiso 1 1 calc R . .
H7B H 0.1883 0.2457 0.6911 0.111 Uiso 1 1 calc R . .
H7C H 0.1959 0.1361 0.6547 0.111 Uiso 1 1 calc R . .
C13 C 0.4625(3) 0.2969(4) 0.6166(2) 0.0382(12) Uani 1 1 d . . .
C14 C 0.5302(3) 0.3477(5) 0.6095(2) 0.0449(13) Uani 1 1 d . . .
H14 H 0.5717 0.3810 0.6387 0.054 Uiso 1 1 calc R . .
C15 C 0.5239(3) 0.3392(4) 0.5513(2) 0.0395(12) Uani 1 1 d . . .
C16 C 0.5781(3) 0.3806(5) 0.5192(3) 0.0512(14) Uani 1 1 d . . .
H16A H 0.6215 0.4215 0.5457 0.061 Uiso 1 1 calc R . .
H16B H 0.5499 0.4310 0.4882 0.061 Uiso 1 1 calc R . .
H16C H 0.5988 0.3167 0.5027 0.061 Uiso 1 1 calc R . .
C17 C 0.4417(3) 0.2784(5) 0.6725(2) 0.0463(13) Uani 1 1 d . . .
C18 C 0.3612(4) 0.2256(6) 0.6610(2) 0.0565(15) Uani 1 1 d . . .
H18A H 0.3495 0.2131 0.6977 0.068 Uiso 1 1 calc R . .
H18B H 0.3603 0.1537 0.6411 0.068 Uiso 1 1 calc R . .
H18C H 0.3219 0.2761 0.6367 0.068 Uiso 1 1 calc R . .
C19 C 0.4428(4) 0.3913(6) 0.7035(2) 0.0630(18) Uani 1 1 d . . .
H19A H 0.4306 0.3789 0.7400 0.076 Uiso 1 1 calc R . .
H19B H 0.4036 0.4416 0.6789 0.076 Uiso 1 1 calc R . .
H19C H 0.4948 0.4253 0.7112 0.076 Uiso 1 1 calc R . .
C20 C 0.5030(4) 0.1997(6) 0.7114(3) 0.0688(19) Uani 1 1 d . . .
H20A H 0.4903 0.1874 0.7478 0.083 Uiso 1 1 calc R . .
H20B H 0.5550 0.2340 0.7195 0.083 Uiso 1 1 calc R . .
H20C H 0.5027 0.1276 0.6918 0.083 Uiso 1 1 calc R . .
C23 C 0.2662(3) 0.4137(4) 0.3798(2) 0.0360(11) Uani 1 1 d . . .
C24 C 0.3156(3) 0.4260(5) 0.3450(2) 0.0431(13) Uani 1 1 d . . .
H24 H 0.3052 0.4670 0.3098 0.052 Uiso 1 1 calc R . .
C25 C 0.3829(3) 0.3669(4) 0.3716(2) 0.0380(12) Uani 1 1 d . . .
C26 C 0.4557(3) 0.3508(6) 0.3524(2) 0.0556(16) Uani 1 1 d . . .
H26A H 0.4478 0.3846 0.3142 0.067 Uiso 1 1 calc R . .
H26B H 0.4664 0.2704 0.3505 0.067 Uiso 1 1 calc R . .
H26C H 0.5002 0.3872 0.3801 0.067 Uiso 1 1 calc R . .
C27 C 0.1852(3) 0.4626(5) 0.3696(2) 0.0405(12) Uani 1 1 d . . .
C28 C 0.1430(3) 0.4098(5) 0.4101(2) 0.0513(14) Uani 1 1 d . . .
H28A H 0.1402 0.3282 0.4045 0.062 Uiso 1 1 calc R . .
H28B H 0.0900 0.4406 0.4015 0.062 Uiso 1 1 calc R . .
H28C H 0.1719 0.4268 0.4502 0.062 Uiso 1 1 calc R . .
C29 C 0.1911(4) 0.5867(6) 0.3793(4) 0.076(2) Uani 1 1 d . . .
H29A H 0.2170 0.6209 0.3528 0.091 Uiso 1 1 calc R . .
H29B H 0.2217 0.6021 0.4192 0.091 Uiso 1 1 calc R . .
H29C H 0.1385 0.6185 0.3723 0.091 Uiso 1 1 calc R . .
C30 C 0.1389(4) 0.4386(8) 0.3076(3) 0.080(2) Uani 1 1 d . . .
H30A H 0.1643 0.4752 0.2814 0.096 Uiso 1 1 calc R . .
H30B H 0.0856 0.4678 0.3004 0.096 Uiso 1 1 calc R . .
H30C H 0.1369 0.3573 0.3009 0.096 Uiso 1 1 calc R . .
C33 C 0.3063(3) -0.0040(4) 0.4612(2) 0.0426(12) Uani 1 1 d . A .
C34 C 0.3612(3) -0.0551(5) 0.4384(3) 0.0499(14) Uani 1 1 d . . .
H34 H 0.3618 -0.1311 0.4265 0.060 Uiso 1 1 calc R . .
C35 C 0.4141(3) 0.0272(4) 0.4368(2) 0.0410(12) Uani 1 1 d . . .
C36 C 0.4843(3) 0.0163(5) 0.4161(2) 0.0512(14) Uani 1 1 d . . .
H36A H 0.4755 0.0561 0.3793 0.061 Uiso 1 1 calc R . .
H36B H 0.4942 -0.0634 0.4106 0.061 Uiso 1 1 calc R . .
H36C H 0.5296 0.0489 0.4447 0.061 Uiso 1 1 calc R . .
C37 C 0.2356(4) -0.0558(5) 0.4739(3) 0.0666(19) Uani 1 1 d D . .
C38A C 0.1802(7) -0.1008(10) 0.4131(5) 0.095(3) Uiso 0.75 1 d P A 1
H38A H 0.1332 -0.1352 0.4189 0.114 Uiso 0.75 1 calc PR A 1
H38B H 0.2086 -0.1568 0.3972 0.114 Uiso 0.75 1 calc PR A 1
H38C H 0.1651 -0.0377 0.3861 0.114 Uiso 0.75 1 calc PR A 1
C39A C 0.1937(6) 0.0189(8) 0.5020(4) 0.072(2) Uiso 0.75 1 d P A 1
H39A H 0.1477 -0.0199 0.5072 0.086 Uiso 0.75 1 calc PR A 1
H39B H 0.1768 0.0858 0.4780 0.086 Uiso 0.75 1 calc PR A 1
H39C H 0.2281 0.0414 0.5398 0.086 Uiso 0.75 1 calc PR A 1
C40A C 0.2577(8) -0.1584(12) 0.5103(6) 0.112(4) Uiso 0.75 1 d P A 1
H40A H 0.2107 -0.1920 0.5167 0.134 Uiso 0.75 1 calc PR A 1
H40B H 0.2944 -0.1380 0.5476 0.134 Uiso 0.75 1 calc PR A 1
H40C H 0.2825 -0.2127 0.4906 0.134 Uiso 0.75 1 calc PR A 1
C38B C 0.2060(14) -0.1662(11) 0.4418(10) 0.095(3) Uiso 0.25 1 d PD A 2
H38D H 0.1594 -0.1920 0.4519 0.114 Uiso 0.25 1 calc PR A 2
H38E H 0.2470 -0.2235 0.4530 0.114 Uiso 0.25 1 calc PR A 2
H38F H 0.1926 -0.1534 0.4001 0.114 Uiso 0.25 1 calc PR A 2
C39B C 0.1693(10) 0.0320(15) 0.4601(10) 0.072(2) Uiso 0.25 1 d PD A 2
H39D H 0.1221 -0.0011 0.4663 0.086 Uiso 0.25 1 calc PR A 2
H39E H 0.1583 0.0556 0.4197 0.086 Uiso 0.25 1 calc PR A 2
H39F H 0.1854 0.0973 0.4854 0.086 Uiso 0.25 1 calc PR A 2
C40B C 0.2634(16) -0.078(2) 0.5395(4) 0.112(4) Uiso 0.25 1 d PD A 2
H40D H 0.2235 -0.1208 0.5510 0.134 Uiso 0.25 1 calc PR A 2
H40E H 0.2719 -0.0056 0.5601 0.134 Uiso 0.25 1 calc PR A 2
H40F H 0.3125 -0.1201 0.5491 0.134 Uiso 0.25 1 calc PR A 2
B B 0.4298(3) 0.2401(5) 0.4626(2) 0.0359(13) Uani 1 1 d . . .
H1B H 0.4780 0.2327 0.4496 0.043 Uiso 1 1 calc R . .
C10S C 0.245(3) -0.1994(15) 0.2362(14) 0.129(9) Uiso 0.50 1 d P . .
H10A H 0.2931 -0.2266 0.2295 0.155 Uiso 0.50 1 calc PR . .
H10B H 0.1996 -0.2329 0.2078 0.155 Uiso 0.50 1 calc PR . .
H10C H 0.2438 -0.2206 0.2752 0.155 Uiso 0.50 1 calc PR . .
C11S C 0.2408(14) -0.0732(17) 0.2304(7) 0.107(7) Uiso 0.50 1 d P . .
C12S C 0.1765(12) -0.0072(18) 0.2388(9) 0.105(6) Uiso 0.50 1 d P . .
H12S H 0.1318 -0.0449 0.2435 0.126 Uiso 0.50 1 calc PR . .
C13S C 0.1784(13) 0.1228(19) 0.2402(10) 0.111(6) Uiso 0.50 1 d P . .
H13S H 0.1371 0.1663 0.2467 0.134 Uiso 0.50 1 calc PR . .
C14S C 0.243(2) 0.170(2) 0.2315(10) 0.143(10) Uiso 0.50 1 d P . .
H14S H 0.2466 0.2495 0.2337 0.172 Uiso 0.50 1 calc PR . .
C15S C 0.307(2) 0.111(3) 0.2193(15) 0.192(14) Uiso 0.50 1 d P . .
H15S H 0.3496 0.1471 0.2110 0.230 Uiso 0.50 1 calc PR . .
C16S C 0.2975(15) -0.019(2) 0.2209(11) 0.133(8) Uiso 0.50 1 d P . .
H16S H 0.3385 -0.0624 0.2140 0.159 Uiso 0.50 1 calc PR . .

loop_
_atom_site_aniso_label
_atom_site_aniso_U_11
_atom_site_aniso_U_22
_atom_site_aniso_U_33
_atom_site_aniso_U_23
_atom_site_aniso_U_13
_atom_site_aniso_U_12
Sm 0.03204(15) 0.03659(15) 0.03660(14) 0.00085(11) 0.01603(10) 0.00209(12)
Si1 0.0538(10) 0.0545(10) 0.0402(8) 0.0008(7) 0.0214(7) 0.0124(8)
Si2 0.0411(9) 0.0737(13) 0.0618(10) 0.0122(8) 0.0285(8) 0.0035(8)
N11 0.030(2) 0.038(2) 0.035(2) -0.0004(17) 0.0131(17) 0.0015(18)
N12 0.032(2) 0.040(3) 0.037(2) -0.0009(17) 0.0138(18) 0.0000(17)
N21 0.033(2) 0.036(2) 0.039(2) -0.0010(17) 0.0164(18) 0.0004(18)
N22 0.034(2) 0.035(2) 0.033(2) -0.0016(16) 0.0120(17) 0.0015(17)
N31 0.032(2) 0.036(2) 0.040(2) 0.0000(17) 0.0158(18) 0.0056(18)
N32 0.035(2) 0.031(3) 0.053(3) 0.0012(18) 0.016(2) 0.0012(18)
C1 0.047(3) 0.057(4) 0.035(3) 0.006(2) 0.019(2) 0.007(3)
C2 0.057(4) 0.053(4) 0.046(3) -0.003(3) 0.015(3) -0.006(3)
C3 0.104(6) 0.065(5) 0.088(5) 0.008(4) 0.036(5) 0.028(4)
C4 0.079(5) 0.072(5) 0.062(4) -0.010(3) 0.031(4) 0.011(4)
C5 0.045(4) 0.120(7) 0.070(4) 0.009(4) 0.032(3) 0.011(4)
C6 0.067(5) 0.109(7) 0.120(7) -0.007(5) 0.055(5) -0.025(5)
C7 0.061(5) 0.127(7) 0.102(6) 0.061(5) 0.043(4) 0.023(5)
C13 0.033(3) 0.042(3) 0.038(3) 0.002(2) 0.008(2) 0.006(2)
C14 0.031(3) 0.055(4) 0.046(3) -0.005(2) 0.007(2) 0.000(2)
C15 0.029(3) 0.042(3) 0.048(3) -0.003(2) 0.012(2) -0.001(2)
C16 0.036(3) 0.060(4) 0.065(4) -0.006(3) 0.026(3) -0.012(3)
C17 0.042(3) 0.059(4) 0.038(3) 0.003(2) 0.012(2) 0.004(3)
C18 0.060(4) 0.072(4) 0.043(3) 0.005(3) 0.023(3) -0.009(3)
C19 0.063(4) 0.087(5) 0.042(3) -0.017(3) 0.020(3) -0.004(4)
C20 0.062(4) 0.093(6) 0.050(4) 0.020(3) 0.014(3) 0.018(4)
C23 0.041(3) 0.037(3) 0.031(2) -0.001(2) 0.012(2) 0.000(2)
C24 0.041(3) 0.049(3) 0.040(3) 0.008(2) 0.014(2) 0.005(2)
C25 0.036(3) 0.050(3) 0.033(3) 0.002(2) 0.019(2) -0.001(2)
C26 0.049(4) 0.076(5) 0.049(3) 0.010(3) 0.027(3) 0.003(3)
C27 0.037(3) 0.055(4) 0.029(3) 0.007(2) 0.010(2) 0.009(2)
C28 0.034(3) 0.069(4) 0.052(3) 0.007(3) 0.014(3) 0.009(3)
C29 0.059(4) 0.065(5) 0.113(6) 0.022(4) 0.039(4) 0.023(3)
C30 0.044(4) 0.152(8) 0.036(3) 0.002(4) 0.000(3) 0.018(4)
C33 0.038(3) 0.033(3) 0.056(3) -0.001(2) 0.012(2) -0.003(2)
C34 0.048(3) 0.039(3) 0.063(4) -0.008(3) 0.018(3) 0.003(3)
C35 0.047(3) 0.036(3) 0.042(3) 0.001(2) 0.015(2) 0.009(2)
C36 0.049(3) 0.054(4) 0.054(3) -0.008(3) 0.022(3) 0.011(3)
C37 0.059(4) 0.039(4) 0.109(6) 0.001(3) 0.036(4) -0.004(3)
B 0.031(3) 0.045(4) 0.035(3) 0.000(2) 0.014(2) 0.003(2)

loop_
_atom_type_symbol
_atom_type_description
_atom_type_scat_dispersion_real
_atom_type_scat_dispersion_imag
_atom_type_scat_source
C C 0.0033 0.0016 'International Tables Vol C Tables 4.2.6.8 and 6.1.1.4'
H H 0.0000 0.0000 'International Tables Vol C Tables 4.2.6.8 and 6.1.1.4'
B B 0.0013 0.0007 'International Tables Vol C Tables 4.2.6.8 and 6.1.1.4'
N N 0.0061 0.0033 'International Tables Vol C Tables 4.2.6.8 and 6.1.1.4'
Si Si 0.0817 0.0704 'International Tables Vol C Tables 4.2.6.8 and 6.1.1.4'
Sm Sm -0.1638 3.4418 'International Tables Vol C Tables 4.2.6.8 and 6.1.1.4'

loop_
_geom_angle_atom_site_label_1
_geom_angle_atom_site_label_2
_geom_angle_atom_site_label_3
_geom_angle
_geom_angle_site_symmetry_1
_geom_angle_site_symmetry_3
_geom_angle_publ_flag
N12 Sm N32 72.27(13) . . ?
N12 Sm N22 87.53(12) . . ?
N32 Sm N22 74.87(12) . . ?
N12 Sm C1 130.06(15) . . ?
N32 Sm C1 144.22(16) . . ?
N22 Sm C1 126.29(14) . . ?
C1 Si1 C4 114.2(3) . . ?
C1 Si1 C2 112.3(3) . . ?
C4 Si1 C2 103.9(3) . . ?
C1 Si1 C3 113.8(3) . . ?
C4 Si1 C3 107.4(3) . . ?
C2 Si1 C3 104.3(3) . . ?
C1 Si2 C6 111.2(3) . . ?
C1 Si2 C7 113.1(3) . . ?
C6 Si2 C7 109.0(4) . . ?
C1 Si2 C5 115.8(3) . . ?
C6 Si2 C5 103.1(4) . . ?
C7 Si2 C5 103.9(3) . . ?
C15 N11 N12 109.5(4) . . ?
C15 N11 B 126.2(4) . . ?
N12 N11 B 123.7(4) . . ?
C13 N12 N11 106.6(4) . . ?
C13 N12 Sm 132.9(3) . . ?
N11 N12 Sm 108.6(3) . . ?
C25 N21 N22 109.5(4) . . ?
C25 N21 B 127.6(4) . . ?
N22 N21 B 122.4(4) . . ?
C23 N22 N21 106.7(4) . . ?
C23 N22 Sm 137.8(3) . . ?
N21 N22 Sm 115.4(3) . . ?
C35 N31 N32 110.1(4) . . ?
C35 N31 B 127.6(4) . . ?
N32 N31 B 122.2(4) . . ?
C33 N32 N31 106.0(4) . . ?
C33 N32 Sm 137.6(3) . . ?
N31 N32 Sm 116.3(3) . . ?
Si2 C1 Si1 119.5(3) . . ?
Si2 C1 Sm 129.9(3) . . ?
Si1 C1 Sm 100.0(2) . . ?
N12 C13 C14 110.4(4) . . ?
N12 C13 C17 121.9(5) . . ?
C14 C13 C17 127.6(5) . . ?
C15 C14 C13 105.8(4) . . ?
N11 C15 C14 107.7(4) . . ?
N11 C15 C16 123.2(5) . . ?
C14 C15 C16 129.1(5) . . ?
C13 C17 C18 110.9(4) . . ?
C13 C17 C19 109.6(5) . . ?
C18 C17 C19 109.3(5) . . ?
C13 C17 C20 108.7(5) . . ?
C18 C17 C20 109.2(5) . . ?
C19 C17 C20 109.2(5) . . ?
N22 C23 C24 109.5(4) . . ?
N22 C23 C27 123.3(4) . . ?
C24 C23 C27 127.2(4) . . ?
C25 C24 C23 106.3(4) . . ?
N21 C25 C24 107.9(4) . . ?
N21 C25 C26 123.0(5) . . ?
C24 C25 C26 129.1(5) . . ?
C29 C27 C23 109.5(5) . . ?
C29 C27 C30 109.5(6) . . ?
C23 C27 C30 108.1(4) . . ?
C29 C27 C28 109.3(5) . . ?
C23 C27 C28 111.2(4) . . ?
C30 C27 C28 109.1(5) . . ?
N32 C33 C34 110.7(5) . . ?
N32 C33 C37 120.6(5) . . ?
C34 C33 C37 128.7(5) . . ?
C35 C34 C33 105.6(5) . . ?
N31 C35 C34 107.6(5) . . ?
N31 C35 C36 125.2(5) . . ?
C34 C35 C36 127.2(5) . . ?
C39A C37 C40A 108.1(8) . . ?
C39A C37 C33 114.6(6) . . ?
C40A C37 C33 111.0(7) . . ?
C33 C37 C38B 115.5(11) . . ?
C33 C37 C39B 108.2(10) . . ?
C38B C37 C39B 109.79(10) . . ?
C33 C37 C40B 103.7(12) . . ?
C38B C37 C40B 109.78(10) . . ?
C39B C37 C40B 109.75(10) . . ?
C39A C37 C38A 111.6(7) . . ?
C40A C37 C38A 104.9(8) . . ?
C33 C37 C38A 106.1(6) . . ?
N21 B N11 112.1(4) . . ?
N21 B N31 110.3(4) . . ?
N11 B N31 112.3(4) . . ?
C16S C11S C12S 117(2) . . ?
C16S C11S C10S 120(3) . . ?
C12S C11S C10S 123(2) . . ?
C11S C12S C13S 122.1(19) . . ?
C14S C13S C12S 115(2) . . ?
C13S C14S C15S 126(3) . . ?
C14S C15S C16S 113(3) . . ?
C11S C16S C15S 127(3) . . ?

loop_
_geom_bond_atom_site_label_1
_geom_bond_atom_site_label_2
_geom_bond_distance
_geom_bond_site_symmetry_2
_geom_bond_publ_flag
Sm N12 2.558(4) . ?
Sm N32 2.579(4) . ?
Sm N22 2.616(4) . ?
Sm C1 2.667(5) . ?
Si1 C1 1.825(6) . ?
Si1 C4 1.883(6) . ?
Si1 C2 1.892(6) . ?
Si1 C3 1.904(7) . ?
Si2 C1 1.818(5) . ?
Si2 C6 1.829(8) . ?
Si2 C7 1.868(7) . ?
Si2 C5 1.882(7) . ?
N11 C15 1.362(6) . ?
N11 N12 1.386(5) . ?
N11 B 1.546(7) . ?
N12 C13 1.333(6) . ?
N21 C25 1.351(6) . ?
N21 N22 1.377(5) . ?
N21 B 1.546(7) . ?
N22 C23 1.348(6) . ?
N31 C35 1.345(6) . ?
N31 N32 1.375(5) . ?
N31 B 1.556(7) . ?
N32 C33 1.317(7) . ?
C13 C14 1.403(7) . ?
C13 C17 1.517(7) . ?
C14 C15 1.384(7) . ?
C15 C16 1.487(7) . ?
C17 C18 1.518(8) . ?
C17 C19 1.535(8) . ?
C17 C20 1.537(8) . ?
C23 C24 1.390(7) . ?
C23 C27 1.512(7) . ?
C24 C25 1.380(7) . ?
C25 C26 1.512(7) . ?
C27 C29 1.494(9) . ?
C27 C30 1.518(7) . ?
C27 C28 1.529(7) . ?
C33 C34 1.394(8) . ?
C33 C37 1.513(8) . ?
C34 C35 1.368(8) . ?
C35 C36 1.481(7) . ?
C37 C39A 1.450(11) . ?
C37 C40A 1.489(15) . ?
C37 C38B 1.5400(10) . ?
C37 C39B 1.5403(10) . ?
C37 C40B 1.5404(10) . ?
C37 C38A 1.610(13) . ?
C10S C11S 1.51(2) . ?
C11S C16S 1.28(3) . ?
C11S C12S 1.45(3) . ?
C12S C13S 1.55(3) . ?
C13S C14S 1.35(3) . ?
C14S C15S 1.44(4) . ?
C15S C16S 1.55(4) . ?

loop_
_geom_torsion_atom_site_label_1
_geom_torsion_atom_site_label_2
_geom_torsion_atom_site_label_3
_geom_torsion_atom_site_label_4
_geom_torsion
_geom_torsion_site_symmetry_1
_geom_torsion_site_symmetry_2
_geom_torsion_site_symmetry_3
_geom_torsion_site_symmetry_4
_geom_torsion_publ_flag
C15 N11 N12 C13 -1.5(5) . . . . ?
B N11 N12 C13 170.4(4) . . . . ?
C15 N11 N12 Sm 146.6(3) . . . . ?
B N11 N12 Sm -41.4(5) . . . . ?
N32 Sm N12 C13 -156.9(5) . . . . ?
N22 Sm N12 C13 128.2(5) . . . . ?
C1 Sm N12 C13 -9.4(5) . . . . ?
N32 Sm N12 N11 66.7(3) . . . . ?
N22 Sm N12 N11 -8.2(3) . . . . ?
C1 Sm N12 N11 -145.7(3) . . . . ?
C25 N21 N22 C23 0.1(5) . . . . ?
B N21 N22 C23 -172.6(4) . . . . ?
C25 N21 N22 Sm 177.7(3) . . . . ?
B N21 N22 Sm 5.0(5) . . . . ?
N12 Sm N22 C23 -158.2(5) . . . . ?
N32 Sm N22 C23 129.5(5) . . . . ?
C1 Sm N22 C23 -18.0(5) . . . . ?
N12 Sm N22 N21 25.2(3) . . . . ?
N32 Sm N22 N21 -47.1(3) . . . . ?
C1 Sm N22 N21 165.3(3) . . . . ?
C35 N31 N32 C33 0.5(5) . . . . ?
B N31 N32 C33 176.9(4) . . . . ?
C35 N31 N32 Sm 178.7(3) . . . . ?
B N31 N32 Sm -4.9(5) . . . . ?
N12 Sm N32 C33 132.1(5) . . . . ?
N22 Sm N32 C33 -135.7(5) . . . . ?
C1 Sm N32 C33 -3.3(7) . . . . ?
N12 Sm N32 N31 -45.4(3) . . . . ?
N22 Sm N32 N31 46.9(3) . . . . ?
C1 Sm N32 N31 179.2(3) . . . . ?
C6 Si2 C1 Si1 157.6(4) . . . . ?
C7 Si2 C1 Si1 -79.3(5) . . . . ?
C5 Si2 C1 Si1 40.4(5) . . . . ?
C6 Si2 C1 Sm -65.3(5) . . . . ?
C7 Si2 C1 Sm 57.7(5) . . . . ?
C5 Si2 C1 Sm 177.5(3) . . . . ?
C4 Si1 C1 Si2 35.5(5) . . . . ?
C2 Si1 C1 Si2 153.5(3) . . . . ?
C3 Si1 C1 Si2 -88.3(4) . . . . ?
C4 Si1 C1 Sm -112.4(3) . . . . ?
C2 Si1 C1 Sm 5.6(3) . . . . ?
C3 Si1 C1 Sm 123.8(3) . . . . ?
N12 Sm C1 Si2 -87.9(4) . . . . ?
N32 Sm C1 Si2 31.2(5) . . . . ?
N22 Sm C1 Si2 148.9(3) . . . . ?
N12 Sm C1 Si1 55.1(3) . . . . ?
N32 Sm C1 Si1 174.17(17) . . . . ?
N22 Sm C1 Si1 -68.1(3) . . . . ?
N11 N12 C13 C14 1.1(6) . . . . ?
Sm N12 C13 C14 -135.9(4) . . . . ?
N11 N12 C13 C17 -176.2(4) . . . . ?
Sm N12 C13 C17 46.8(7) . . . . ?
N12 C13 C14 C15 -0.2(6) . . . . ?
C17 C13 C14 C15 176.8(5) . . . . ?
N12 N11 C15 C14 1.4(5) . . . . ?
B N11 C15 C14 -170.3(5) . . . . ?
N12 N11 C15 C16 -178.1(5) . . . . ?
B N11 C15 C16 10.2(8) . . . . ?
C13 C14 C15 N11 -0.7(6) . . . . ?
C13 C14 C15 C16 178.8(6) . . . . ?
N12 C13 C17 C18 -6.1(7) . . . . ?
C14 C13 C17 C18 177.1(5) . . . . ?
N12 C13 C17 C19 -126.8(5) . . . . ?
C14 C13 C17 C19 56.4(7) . . . . ?
N12 C13 C17 C20 114.0(6) . . . . ?
C14 C13 C17 C20 -62.8(8) . . . . ?
N21 N22 C23 C24 -0.9(5) . . . . ?
Sm N22 C23 C24 -177.7(4) . . . . ?
N21 N22 C23 C27 -179.5(4) . . . . ?
Sm N22 C23 C27 3.7(8) . . . . ?
N22 C23 C24 C25 1.4(6) . . . . ?
C27 C23 C24 C25 179.9(5) . . . . ?
N22 N21 C25 C24 0.8(6) . . . . ?
B N21 C25 C24 173.0(5) . . . . ?
N22 N21 C25 C26 -179.9(5) . . . . ?
B N21 C25 C26 -7.6(8) . . . . ?
C23 C24 C25 N21 -1.3(6) . . . . ?
C23 C24 C25 C26 179.4(6) . . . . ?
N22 C23 C27 C29 107.0(6) . . . . ?
C24 C23 C27 C29 -71.3(7) . . . . ?
N22 C23 C27 C30 -133.7(6) . . . . ?
C24 C23 C27 C30 48.0(8) . . . . ?
N22 C23 C27 C28 -14.0(7) . . . . ?
C24 C23 C27 C28 167.7(5) . . . . ?
N31 N32 C33 C34 -0.2(6) . . . . ?
Sm N32 C33 C34 -177.8(4) . . . . ?
N31 N32 C33 C37 178.4(5) . . . . ?
Sm N32 C33 C37 0.8(9) . . . . ?
N32 C33 C34 C35 -0.2(7) . . . . ?
C37 C33 C34 C35 -178.6(6) . . . . ?
N32 N31 C35 C34 -0.6(6) . . . . ?
B N31 C35 C34 -176.8(5) . . . . ?
N32 N31 C35 C36 179.9(5) . . . . ?
B N31 C35 C36 3.7(8) . . . . ?
C33 C34 C35 N31 0.5(6) . . . . ?
C33 C34 C35 C36 179.9(5) . . . . ?
N32 C33 C37 C39A -3.0(9) . . . . ?
C34 C33 C37 C39A 175.3(7) . . . . ?
N32 C33 C37 C40A -125.9(8) . . . . ?
C34 C33 C37 C40A 52.4(10) . . . . ?
N32 C33 C37 C38B 161.6(10) . . . . ?
C34 C33 C37 C38B -20.2(12) . . . . ?
N32 C33 C37 C39B 38.1(11) . . . . ?
C34 C33 C37 C39B -143.6(11) . . . . ?
N32 C33 C37 C40B -78.4(10) . . . . ?
C34 C33 C37 C40B 99.9(11) . . . . ?
N32 C33 C37 C38A 120.7(7) . . . . ?
C34 C33 C37 C38A -61.0(9) . . . . ?
C25 N21 B N11 125.7(5) . . . . ?
N22 N21 B N11 -62.9(6) . . . . ?
C25 N21 B N31 -108.2(5) . . . . ?
N22 N21 B N31 63.1(5) . . . . ?
C15 N11 B N21 -96.9(5) . . . . ?
N12 N11 B N21 92.6(5) . . . . ?
C15 N11 B N31 138.2(5) . . . . ?
N12 N11 B N31 -32.4(6) . . . . ?
C35 N31 B N21 112.0(5) . . . . ?
N32 N31 B N21 -63.8(5) . . . . ?
C35 N31 B N11 -122.1(5) . . . . ?
N32 N31 B N11 62.1(6) . . . . ?
C16S C11S C12S C13S -4(3) . . . . ?
C10S C11S C12S C13S 172(2) . . . . ?
C11S C12S C13S C14S 2(3) . . . . ?
C12S C13S C14S C15S 2(4) . . . . ?
C13S C14S C15S C16S -4(4) . . . . ?
C12S C11S C16S C15S 2(4) . . . . ?
C10S C11S C16S C15S -174(3) . . . . ?
C14S C15S C16S C11S 1(5) . . . . ?

loop_
_platon_squeeze_void_nr
_platon_squeeze_void_average_x
_platon_squeeze_void_average_y
_platon_squeeze_void_average_z
_platon_squeeze_void_volume
_platon_squeeze_void_count_electrons
_platon_squeeze_void_content
1 -0.250 0.168 0.250 492 136 ' '
2 0.250 -0.169 0.750 492 135 ' '
